data_7700608
loop_
_publ_author_name
'Beddoe, Samuel V. F.'
'Lonergan, Rhona F.'
'Pitak, Mateusz B.'
'Price, Jason R.'
'Coles, Simon J.'
'Kitchen, Jonathan A.'
'Keene, Tony D.'

_publ_section_title
;
 All about that base: investigating the role of ligand basicity in pyridyl
 complexes derived from a copper-Schiff base coordination polymer.
;
_journal_issue 41
_journal_name_full 'Dalton transactions (Cambridge, England : 2003)'
_journal_page_first 15553
_journal_page_last 15559
_journal_paper_doi 10.1039/c9dt01527b
_journal_volume 48
_journal_year 2019
_chemical_formula_moiety 'C28 H20 Cu N4 O2'
_chemical_formula_sum 'C28 H20 Cu N4 O2'
_chemical_formula_weight 508.02
_space_group_crystal_system monoclinic
_space_group_IT_number 15
_space_group_name_Hall '-C 2yc'
_space_group_name_H-M_alt 'C 1 2/c 1'
_symmetry_space_group_name_Hall '-C 2yc'
_symmetry_space_group_name_H-M 'C 1 2/c 1'
_atom_sites_solution_hydrogens geom
_atom_sites_solution_primary iterative
_audit_creation_date 2016-09-25
_audit_creation_method
;
Olex2 1.2
(compiled 2016.09.09 svn.r3337 for OlexSys, GUI svn.r5227)
;
_audit_update_record
;
2019-04-01 deposited with the CCDC.    2019-07-12 downloaded from the CCDC.
;
_cell_angle_alpha 90
_cell_angle_beta 103.090(5)
_cell_angle_gamma 90
_cell_formula_units_Z 4
_cell_length_a 16.8283(9)
_cell_length_b 13.7876(6)
_cell_length_c 9.7394(5)
_cell_measurement_reflns_used 4905
_cell_measurement_temperature 100(2)
_cell_measurement_theta_max 27.4650
_cell_measurement_theta_min 1.9690
_cell_volume 2201.04(19)
_computing_cell_refinement 'CrysAlisPro 1.171.38.41 (Rigaku OD, 2015)'
_computing_data_collection 'CrystalClear-SM Expert 3.1 b27 (Rigaku, 2013)'
_computing_data_reduction 'CrysAlisPro 1.171.38.41 (Rigaku OD, 2015)'
_computing_molecular_graphics 'Olex2 (Dolomanov et al., 2009)'
_computing_publication_material 'Olex2 (Dolomanov et al., 2009)'
_computing_structure_refinement 'ShelXL (Sheldrick, 2015)'
_computing_structure_solution
;
Superflip (Palatinus & Chapuis, 2007;Palatinus & van der Lee, 2008;
Palatinus et al., 2012)
;
_diffrn_ambient_temperature 100(2)
_diffrn_detector 'CCD area detector'
_diffrn_detector_area_resol_mean 22.2222
_diffrn_detector_type 'Rigaku HG Saturn944+ (2x2 bin mode)'
_diffrn_measured_fraction_theta_full 1.000
_diffrn_measured_fraction_theta_max 0.998
_diffrn_measurement_details
;
List of Runs (angles in degrees, time in seconds):

  # Type    Start    End  Width  t~exp~   \w     \q     \k     \f   Frames
#--------------------------------------------------------------------------
  1  \w   -107.00  31.00   1.00   10.00    --  -17.00 -24.00  81.00  138
  2  \w    -27.00   9.00   1.00   10.00    --  -17.00  56.00 -82.00   36
  3  \w    -72.00  12.00   1.00   10.00    --  -17.00 -56.00 114.00   84
  4  \w   -107.00 -73.00   1.00   10.00    --  -17.00 -72.00 114.00   34
;
_diffrn_measurement_device 'three-circle quarter \c goniometer'
_diffrn_measurement_device_type 'Rigaku AFC12 (Right)'
_diffrn_measurement_method 'profile data from \w-scans'
_diffrn_measurement_specimen_support 'MiTeGen MicroMesh'
_diffrn_orient_matrix_type 'CrysAlisPro convention (1999,Acta A55,543-557)'
_diffrn_orient_matrix_UB_11 -0.0205305000
_diffrn_orient_matrix_UB_12 0.0452989000
_diffrn_orient_matrix_UB_13 -0.0072196000
_diffrn_orient_matrix_UB_21 -0.0311480000
_diffrn_orient_matrix_UB_22 -0.0202388000
_diffrn_orient_matrix_UB_23 0.0294899000
_diffrn_orient_matrix_UB_31 0.0219735000
_diffrn_orient_matrix_UB_32 0.0135330000
_diffrn_orient_matrix_UB_33 0.0683007000
_diffrn_radiation_collimation 0.3
_diffrn_radiation_monochromator 'Confocal mirrors, Varimax'
_diffrn_radiation_probe x-ray
_diffrn_radiation_type MoK\a
_diffrn_radiation_wavelength 0.71073
_diffrn_reflns_av_R_equivalents 0.0213
_diffrn_reflns_av_unetI/netI 0.0239
_diffrn_reflns_Laue_measured_fraction_full 1.000
_diffrn_reflns_Laue_measured_fraction_max 0.998
_diffrn_reflns_limit_h_max 21
_diffrn_reflns_limit_h_min -20
_diffrn_reflns_limit_k_max 17
_diffrn_reflns_limit_k_min -11
_diffrn_reflns_limit_l_max 8
_diffrn_reflns_limit_l_min -12
_diffrn_reflns_number 7198
_diffrn_reflns_point_group_measured_fraction_full 1.000
_diffrn_reflns_point_group_measured_fraction_max 0.998
_diffrn_reflns_theta_full 26.000
_diffrn_reflns_theta_max 27.480
_diffrn_reflns_theta_min 2.485
_diffrn_source 'Rotating Anode'
_diffrn_source_current 30.0
_diffrn_source_power 2.475
_diffrn_source_target Mo
_diffrn_source_type 'Rotating Anode'
_diffrn_source_voltage 40.0
_exptl_absorpt_coefficient_mu 1.028
_exptl_absorpt_correction_T_max 1.00000
_exptl_absorpt_correction_T_min 0.84594
_exptl_absorpt_correction_type multi-scan
_exptl_absorpt_process_details
'CrysAlisPro 1.171.38.41 (Rigaku Oxford Diffraction, 2015) Empirical absorption correction using spherical harmonics, implemented in SCALE3 ABSPACK scaling algorithm.'
_exptl_crystal_colour green
_exptl_crystal_colour_primary green
_exptl_crystal_density_diffrn 1.533
_exptl_crystal_description block
_exptl_crystal_F_000 1044
_exptl_crystal_size_max 0.076
_exptl_crystal_size_mid 0.062
_exptl_crystal_size_min 0.03
_refine_diff_density_max 0.370
_refine_diff_density_min -0.354
_refine_diff_density_rms 0.112
_refine_ls_extinction_method none
_refine_ls_goodness_of_fit_ref 1.135
_refine_ls_hydrogen_treatment constr
_refine_ls_matrix_type full
_refine_ls_number_parameters 232
_refine_ls_number_reflns 2515
_refine_ls_number_restraints 219
_refine_ls_restrained_S_all 1.093
_refine_ls_R_factor_all 0.0373
_refine_ls_R_factor_gt 0.0302
_refine_ls_shift/su_max 0.000
_refine_ls_shift/su_mean 0.000
_refine_ls_structure_factor_coef Fsqd
_refine_ls_weighting_details 'w=1/[\s^2^(Fo^2^)+(0.0352P)^2^+2.0084P] where P=(Fo^2^+2Fc^2^)/3'
_refine_ls_weighting_scheme calc
_refine_ls_wR_factor_gt 0.0734
_refine_ls_wR_factor_ref 0.0764
_reflns_Friedel_coverage 0.000
_reflns_number_gt 2269
_reflns_number_total 2515
_reflns_threshold_expression 'I > 2\s(I)'
_cod_data_source_file c9dt01527b2.cif
_cod_data_source_block mono1_CCDC1
_cod_depositor_comments 'Adding full bibliography for 7700601--7700615.cif.'
_cod_database_code 7700608
_chemical_oxdiff_formula (CuC13H9NO2)(C15H11N3)
_shelx_space_group_comment
;
The symmetry employed for this shelxl refinement is uniquely defined
by the following loop, which should always be used as a source of
symmetry information in preference to the above space-group names.
They are only intended as comments.
;
_reflns_odcompleteness_completeness 99.81
_reflns_odcompleteness_iscentric 1
_reflns_odcompleteness_theta 27.42
_olex2_refinement_description
;
1. Fixed Uiso
 At 1.2 times of:
  All C(H) groups
2. Uiso/Uaniso restraints and constraints
O11 \\sim C12 \\sim C13 \\sim C23 \\sim C15 \\sim C16 \\sim C17 \\sim N18 \\sim
C19 \\sim C20 \\sim C21 \\sim C22 \\sim C14 \\sim C24 \\sim C25 \\sim O26:
within 2A with sigma of 0.04 and sigma for terminal atoms of 0.08
3. Rigid body (RIGU) restrains
 O11, C12, C13, C23, C15, C16, C17, N18, C19, C20, C21, C22, C14, C24, C25, O26
 with sigma for 1-2 distances of 0.004 and sigma for 1-3 distances of 0.004
4. Others
 Fixed Sof: O11(0.5) C12(0.5) C13(0.5) H13(0.5) C23(0.5) H23(0.5) C15(0.5)
 H15(0.5) C16(0.5) H16(0.5) C17(0.5) N18(0.5) C19(0.5) H19(0.5) C20(0.5)
 C21(0.5) H21(0.5) C22(0.5) H22(0.5) C14(0.5) H14(0.5) C24(0.5) H24(0.5)
 C25(0.5) O26(0.5)
5.a Aromatic/amide H refined with riding coordinates:
 C32(H32), C33(H33), C34(H34), C35(H35), C39(H39), C40(H40), C13(H13),
 C23(H23), C15(H15), C16(H16), C19(H19), C21(H21), C22(H22), C14(H14), C24(H24)
;
_shelx_shelxl_version_number 2014/7
_olex2_submission_special_instructions 'No special instructions were received'
_oxdiff_exptl_absorpt_empirical_details
;
Empirical correction (ABSPACK) includes:
- Absorption correction using spherical harmonics
- Frame scaling
- Detector area scaling
;
_oxdiff_exptl_absorpt_empirical_full_max 3.080
_oxdiff_exptl_absorpt_empirical_full_min 0.504

loop_
_space_group_symop_operation_xyz
'x, y, z'
'-x, y, -z+1/2'
'x+1/2, y+1/2, z'
'-x+1/2, y+1/2, -z+1/2'
'-x, -y, -z'
'x, -y, z-1/2'
'-x+1/2, -y+1/2, -z'
'x+1/2, -y+1/2, z-1/2'

loop_
_atom_site_label
_atom_site_type_symbol
_atom_site_fract_x
_atom_site_fract_y
_atom_site_fract_z
_atom_site_U_iso_or_equiv
_atom_site_adp_type
_atom_site_occupancy
_atom_site_site_symmetry_order
_atom_site_calc_flag
_atom_site_refinement_flags_posn
_atom_site_refinement_flags_adp
_atom_site_refinement_flags_occupancy
_atom_site_disorder_assembly
_atom_site_disorder_group
Cu1 Cu 0.5000 0.21697(2) 0.7500 0.01940(11) Uani 1 2 d S T P . .
N31 N 0.40036(9) 0.17169(10) 0.55262(14) 0.0201(3) Uani 1 1 d . . . . .
C32 C 0.35090(12) 0.22759(13) 0.45858(18) 0.0255(4) Uani 1 1 d . . . . .
H32 H 0.3519 0.2942 0.4742 0.031 Uiso 1 1 calc R . . . .
C33 C 0.29828(12) 0.19187(14) 0.33918(19) 0.0274(4) Uani 1 1 d . . . . .
H33 H 0.2638 0.2330 0.2771 0.033 Uiso 1 1 calc R . . . .
C34 C 0.29848(12) 0.09337(14) 0.31502(18) 0.0276(4) Uani 1 1 d . . . . .
H34 H 0.2646 0.0670 0.2349 0.033 Uiso 1 1 calc R . . . .
C35 C 0.34949(12) 0.03392(13) 0.41079(18) 0.0235(4) Uani 1 1 d . . . . .
H35 H 0.3507 -0.0326 0.3956 0.028 Uiso 1 1 calc R . . . .
C36 C 0.39896(11) 0.07571(12) 0.53048(16) 0.0179(3) Uani 1 1 d . . . . .
N37 N 0.5000 0.06611(13) 0.7500 0.0150(4) Uani 1 2 d S T P A .
C38 C 0.45297(11) 0.01685(11) 0.64235(16) 0.0172(3) Uani 1 1 d . . . . .
C39 C 0.45355(11) -0.08411(12) 0.63747(18) 0.0219(4) Uani 1 1 d . . . . .
H39 H 0.4232 -0.1171 0.5598 0.026 Uiso 1 1 calc R . . . .
C40 C 0.5000 -0.13417(16) 0.7500 0.0238(5) Uani 1 2 d S T P . .
H40 H 0.5000 -0.2016 0.7500 0.029 Uiso 1 2 calc RS T P . .
O11 O 0.5891(4) 0.2068(3) 0.6337(7) 0.0163(9) Uani 0.5 1 d . U . A -1
C12 C 0.6050(7) 0.2921(6) 0.5861(12) 0.0142(14) Uani 0.5 1 d . U . A -1
C13 C 0.6553(13) 0.3008(11) 0.493(2) 0.0132(17) Uani 0.5 1 d . U . A -1
H13 H 0.6765 0.2447 0.4623 0.016 Uiso 0.5 1 calc R . . A -1
C23 C 0.3273(13) 0.4026(11) 1.057(2) 0.018(2) Uani 0.5 1 d . U . A -1
H23 H 0.2955 0.4000 1.1237 0.022 Uiso 0.5 1 calc R . . A -1
C15 C 0.6408(10) 0.4773(11) 0.493(2) 0.022(2) Uani 0.5 1 d . U . A -1
H15 H 0.6523 0.5380 0.4607 0.027 Uiso 0.5 1 calc R . . A -1
C16 C 0.5912(5) 0.4679(5) 0.5875(9) 0.0159(13) Uani 0.5 1 d . U . A -1
H16 H 0.5705 0.5232 0.6217 0.019 Uiso 0.5 1 calc R . . A -1
C17 C 0.5717(4) 0.3765(4) 0.6323(8) 0.0118(11) Uani 0.5 1 d . U . A -1
N18 N 0.51859(17) 0.35814(19) 0.7242(3) 0.0137(5) Uani 0.5 1 d . U . A -1
C19 C 0.4819(2) 0.4248(2) 0.7785(3) 0.0170(6) Uani 0.5 1 d . U . A -1
H19 H 0.4919 0.4887 0.7568 0.020 Uiso 0.5 1 calc R . . A -1
C20 C 0.4265(4) 0.4097(4) 0.8704(8) 0.0114(11) Uani 0.5 1 d . U . A -1
C21 C 0.3963(6) 0.4932(5) 0.9236(10) 0.0174(13) Uani 0.5 1 d . U . A -1
H21 H 0.4110 0.5539 0.8961 0.021 Uiso 0.5 1 calc R . . A -1
C22 C 0.3454(10) 0.4870(11) 1.0156(19) 0.0193(18) Uani 0.5 1 d . U . A -1
H22 H 0.3244 0.5429 1.0474 0.023 Uiso 0.5 1 calc R . . A -1
C14 C 0.6754(14) 0.3874(10) 0.445(2) 0.017(2) Uani 0.5 1 d . U . A -1
H14 H 0.7100 0.3907 0.3824 0.020 Uiso 0.5 1 calc R . . A -1
C24 C 0.3521(14) 0.3158(12) 1.009(3) 0.020(2) Uani 0.5 1 d . U . A -1
H24 H 0.3356 0.2574 1.0415 0.024 Uiso 0.5 1 calc R . . A -1
C25 C 0.4039(6) 0.3157(5) 0.9079(11) 0.0121(14) Uani 0.5 1 d . U . A -1
O26 O 0.4258(4) 0.2337(3) 0.8622(7) 0.0176(9) Uani 0.5 1 d . U . A -1

loop_
_atom_site_aniso_label
_atom_site_aniso_U_11
_atom_site_aniso_U_22
_atom_site_aniso_U_33
_atom_site_aniso_U_23
_atom_site_aniso_U_13
_atom_site_aniso_U_12
Cu1 0.0332(2) 0.01026(14) 0.01424(15) 0.000 0.00432(11) 0.000
N31 0.0251(9) 0.0180(7) 0.0174(6) -0.0002(5) 0.0052(6) -0.0001(6)
C32 0.0307(11) 0.0230(9) 0.0225(8) 0.0022(7) 0.0053(7) 0.0034(7)
C33 0.0248(11) 0.0339(9) 0.0223(8) 0.0063(7) 0.0033(7) -0.0001(8)
C34 0.0245(11) 0.0376(10) 0.0196(8) -0.0021(7) 0.0028(7) -0.0115(8)
C35 0.0259(10) 0.0235(8) 0.0227(8) -0.0028(7) 0.0086(7) -0.0090(7)
C36 0.0184(9) 0.0194(8) 0.0179(7) -0.0008(6) 0.0082(6) -0.0032(6)
N37 0.0176(11) 0.0131(8) 0.0162(8) 0.000 0.0079(7) 0.000
C38 0.0197(9) 0.0161(7) 0.0185(7) -0.0010(6) 0.0101(7) -0.0025(6)
C39 0.0267(10) 0.0167(8) 0.0249(8) -0.0048(7) 0.0113(7) -0.0057(7)
C40 0.0283(15) 0.0128(10) 0.0352(13) 0.000 0.0175(11) 0.000
O11 0.025(3) 0.007(2) 0.0186(14) -0.0008(17) 0.0105(15) -0.0012(16)
C12 0.016(3) 0.009(3) 0.015(2) -0.005(2) -0.0014(17) 0.002(2)
C13 0.014(4) 0.008(4) 0.017(3) -0.001(3) 0.004(2) 0.001(3)
C23 0.019(4) 0.015(4) 0.021(3) -0.005(3) 0.007(3) 0.005(3)
C15 0.023(5) 0.016(3) 0.028(3) 0.004(2) 0.007(3) -0.002(3)
C16 0.018(3) 0.006(3) 0.024(2) 0.001(2) 0.0049(18) 0.000(2)
C17 0.0162(19) 0.004(3) 0.0145(17) 0.001(2) 0.0027(13) -0.003(2)
N18 0.0148(16) 0.0134(13) 0.0126(13) 0.0000(9) 0.0026(9) -0.0002(9)
C19 0.0180(19) 0.0127(15) 0.0194(17) 0.0001(12) 0.0024(11) -0.0014(11)
C20 0.0150(19) 0.003(3) 0.0160(18) 0.001(2) 0.0041(13) 0.001(2)
C21 0.019(3) 0.010(3) 0.024(2) -0.003(2) 0.0046(18) 0.001(2)
C22 0.018(4) 0.020(3) 0.020(3) -0.005(2) 0.007(3) 0.003(2)
C14 0.022(3) 0.013(4) 0.019(3) -0.004(3) 0.009(3) 0.004(3)
C24 0.023(5) 0.014(4) 0.023(3) 0.002(3) 0.005(3) -0.004(3)
C25 0.015(3) 0.009(3) 0.013(2) 0.000(2) 0.0037(16) 0.003(2)
O26 0.026(3) 0.008(2) 0.0216(15) 0.0029(18) 0.0110(15) 0.0020(16)

loop_
_atom_type_symbol
_atom_type_description
_atom_type_scat_dispersion_real
_atom_type_scat_dispersion_imag
_atom_type_scat_source
C C 0.0033 0.0016 'International Tables Vol C Tables 4.2.6.8 and 6.1.1.4'
H H 0.0000 0.0000 'International Tables Vol C Tables 4.2.6.8 and 6.1.1.4'
Cu Cu 0.3201 1.2651 'International Tables Vol C Tables 4.2.6.8 and 6.1.1.4'
N N 0.0061 0.0033 'International Tables Vol C Tables 4.2.6.8 and 6.1.1.4'
O O 0.0106 0.0060 'International Tables Vol C Tables 4.2.6.8 and 6.1.1.4'

loop_
_geom_angle_atom_site_label_1
_geom_angle_atom_site_label_2
_geom_angle_atom_site_label_3
_geom_angle
_geom_angle_site_symmetry_1
_geom_angle_site_symmetry_3
N31 Cu1 N31 148.94(7) 2_656 .
N37 Cu1 N31 74.47(3) . .
N37 Cu1 N31 74.47(3) . 2_656
O11 Cu1 N31 90.3(2) . .
O11 Cu1 N31 87.61(18) . 2_656
O11 Cu1 N37 86.12(13) . .
N18 Cu1 N31 105.13(9) . 2_656
N18 Cu1 N31 105.14(8) . .
N18 Cu1 N37 167.16(7) . .
N18 Cu1 O11 81.04(15) . .
O26 Cu1 N31 90.1(2) . 2_656
O26 Cu1 N31 93.7(2) . .
O26 Cu1 N37 97.17(13) . .
O26 Cu1 O11 175.4(3) . .
O26 Cu1 N18 95.66(15) . .
C32 N31 Cu1 129.17(12) . .
C32 N31 C36 118.33(15) . .
C36 N31 Cu1 112.34(11) . .
N31 C32 H32 118.2 . .
N31 C32 C33 123.54(17) . .
C33 C32 H32 118.2 . .
C32 C33 H33 121.0 . .
C34 C33 C32 117.94(17) . .
C34 C33 H33 121.0 . .
C33 C34 H34 120.2 . .
C33 C34 C35 119.57(17) . .
C35 C34 H34 120.2 . .
C34 C35 H35 120.6 . .
C34 C35 C36 118.71(16) . .
C36 C35 H35 120.6 . .
N31 C36 C35 121.86(16) . .
N31 C36 C38 115.74(14) . .
C35 C36 C38 122.39(15) . .
C38 N37 Cu1 120.31(9) 2_656 .
C38 N37 Cu1 120.31(9) . .
C38 N37 C38 119.38(19) 2_656 .
N37 C38 C36 116.63(14) . .
N37 C38 C39 121.57(16) . .
C39 C38 C36 121.79(15) . .
C38 C39 H39 120.6 . .
C40 C39 C38 118.70(16) . .
C40 C39 H39 120.6 . .
C39 C40 C39 119.9(2) . 2_656
C39 C40 H40 120.0 . .
C39 C40 H40 120.0 2_656 .
C12 O11 Cu1 111.2(4) . .
O11 C12 C13 120.9(8) . .
O11 C12 C17 120.0(8) . .
C13 C12 C17 119.0(9) . .
C12 C13 H13 118.5 . .
C14 C13 C12 123.1(13) . .
C14 C13 H13 118.5 . .
C22 C23 H23 117.9 . .
C22 C23 C24 124.2(16) . .
C24 C23 H23 117.9 . .
C16 C15 H15 120.9 . .
C16 C15 C14 118.1(11) . .
C14 C15 H15 120.9 . .
C15 C16 H16 119.6 . .
C15 C16 C17 120.9(8) . .
C17 C16 H16 119.6 . .
C12 C17 N18 113.9(6) . .
C16 C17 C12 120.5(7) . .
C16 C17 N18 125.6(5) . .
C17 N18 Cu1 113.0(3) . .
C19 N18 Cu1 122.8(2) . .
C19 N18 C17 124.0(3) . .
N18 C19 H19 117.0 . .
N18 C19 C20 126.0(3) . .
C20 C19 H19 117.0 . .
C21 C20 C19 116.6(5) . .
C21 C20 C25 120.8(7) . .
C25 C20 C19 122.5(6) . .
C20 C21 H21 119.3 . .
C22 C21 C20 121.4(8) . .
C22 C21 H21 119.3 . .
C23 C22 C21 119.1(12) . .
C23 C22 H22 120.5 . .
C21 C22 H22 120.5 . .
C13 C14 C15 118.3(15) . .
C13 C14 H14 120.8 . .
C15 C14 H14 120.8 . .
C23 C24 H24 119.9 . .
C23 C24 C25 120.2(13) . .
C25 C24 H24 119.9 . .
C20 C25 C24 114.1(9) . .
O26 C25 C20 126.4(7) . .
O26 C25 C24 119.5(8) . .
C25 O26 Cu1 126.3(4) . .

loop_
_geom_bond_atom_site_label_1
_geom_bond_atom_site_label_2
_geom_bond_distance
_geom_bond_site_symmetry_2
Cu1 N31 2.3317(14) .
Cu1 N31 2.3317(14) 2_656
Cu1 N37 2.0800(18) .
Cu1 O11 2.079(6) .
Cu1 N18 1.996(3) .
Cu1 O26 1.851(7) .
N31 C32 1.334(2) .
N31 C36 1.340(2) .
C32 H32 0.9300 .
C32 C33 1.383(3) .
C33 H33 0.9300 .
C33 C34 1.378(3) .
C34 H34 0.9300 .
C34 C35 1.384(3) .
C35 H35 0.9300 .
C35 C36 1.394(2) .
C36 C38 1.491(2) .
N37 C38 1.3458(18) .
N37 C38 1.3457(18) 2_656
C38 C39 1.393(2) .
C39 H39 0.9300 .
C39 C40 1.379(2) .
C40 C39 1.379(2) 2_656
C40 H40 0.9300 .
O11 C12 1.314(10) .
C12 C13 1.379(19) .
C12 C17 1.409(7) .
C13 H13 0.9300 .
C13 C14 1.355(19) .
C23 H23 0.9300 .
C23 C22 1.29(2) .
C23 C24 1.38(2) .
C15 H15 0.9300 .
C15 C16 1.380(12) .
C15 C14 1.49(2) .
C16 H16 0.9300 .
C16 C17 1.396(6) .
C17 N18 1.424(7) .
N18 C19 1.287(4) .
C19 H19 0.9300 .
C19 C20 1.446(7) .
C20 C21 1.404(6) .
C20 C25 1.421(7) .
C21 H21 0.9300 .
C21 C22 1.374(13) .
C22 H22 0.9300 .
C14 H14 0.9300 .
C24 H24 0.9300 .
C24 C25 1.46(2) .
C25 O26 1.298(9) .

loop_
_geom_torsion_atom_site_label_1
_geom_torsion_atom_site_label_2
_geom_torsion_atom_site_label_3
_geom_torsion_atom_site_label_4
_geom_torsion
_geom_torsion_site_symmetry_1
_geom_torsion_site_symmetry_4
Cu1 N31 C32 C33 174.83(14) . .
Cu1 N31 C36 C35 -173.77(13) . .
Cu1 N31 C36 C38 6.75(17) . .
Cu1 N37 C38 C36 -3.27(16) . .
Cu1 N37 C38 C39 178.07(12) . .
Cu1 O11 C12 C13 -172.6(13) . .
Cu1 O11 C12 C17 8.8(11) . .
Cu1 N18 C19 C20 3.5(6) . .
N31 Cu1 O26 C25 -109.7(8) . .
N31 Cu1 O26 C25 101.2(8) 2_656 .
N31 C32 C33 C34 -1.4(3) . .
N31 C36 C38 N37 -2.9(2) . .
N31 C36 C38 C39 175.71(15) . .
C32 N31 C36 C35 2.0(2) . .
C32 N31 C36 C38 -177.49(15) . .
C32 C33 C34 C35 1.1(3) . .
C33 C34 C35 C36 0.6(3) . .
C34 C35 C36 N31 -2.3(3) . .
C34 C35 C36 C38 177.19(16) . .
C35 C36 C38 N37 177.58(14) . .
C35 C36 C38 C39 -3.8(3) . .
C36 N31 C32 C33 -0.1(3) . .
C36 C38 C39 C40 -174.78(13) . .
N37 Cu1 O26 C25 175.5(8) . .
N37 C38 C39 C40 3.8(2) . .
C38 N37 C38 C36 176.72(16) 2_656 .
C38 N37 C38 C39 -1.93(12) 2_656 .
C38 C39 C40 C39 -1.82(11) . 2_656
O11 C12 C13 C14 -177.9(17) . .
O11 C12 C17 C16 177.0(8) . .
O11 C12 C17 N18 -3.4(11) . .
C12 C13 C14 C15 -1(3) . .
C12 C17 N18 Cu1 -4.2(7) . .
C12 C17 N18 C19 179.9(6) . .
C13 C12 C17 C16 -1.6(16) . .
C13 C12 C17 N18 178.0(13) . .
C23 C24 C25 C20 2(2) . .
C23 C24 C25 O26 -179.0(17) . .
C15 C16 C17 C12 2.5(14) . .
C15 C16 C17 N18 -177.1(11) . .
C16 C15 C14 C13 1(3) . .
C16 C17 N18 Cu1 175.4(5) . .
C16 C17 N18 C19 -0.5(8) . .
C17 C12 C13 C14 1(3) . .
C17 N18 C19 C20 179.0(7) . .
N18 Cu1 O26 C25 -4.1(8) . .
N18 C19 C20 C21 176.9(5) . .
N18 C19 C20 C25 -2.2(9) . .
C19 C20 C21 C22 -177.8(11) . .
C19 C20 C25 C24 175.9(12) . .
C19 C20 C25 O26 -3.3(13) . .
C20 C21 C22 C23 2(2) . .
C20 C25 O26 Cu1 6.4(14) . .
C21 C20 C25 C24 -3.1(15) . .
C21 C20 C25 O26 177.7(9) . .
C22 C23 C24 C25 2(3) . .
C14 C15 C16 C17 -2(2) . .
C24 C23 C22 C21 -4(3) . .
C24 C25 O26 Cu1 -172.7(12) . .
C25 C20 C21 C22 1.3(14) . .
